data_7246681
loop_
_publ_author_name
'Li, Yao'
'Zhang, Jun'
'She, Mengyao'
'Liu, Lang'
'Yang, Zheng'
'Liu, Ping'
'Zhang, Shengyong'
'Li, Jianli'

_publ_section_title
;
 Electrochemical single-step N-acylation and S-cyclization synthesis of
 thiazolimide via radical process
;
_journal_issue 11
_journal_name_full 'Green Chemistry'
_journal_page_first 4302
_journal_page_last 4308
_journal_paper_doi 10.1039/D3GC00664F
_journal_volume 25
_journal_year 2023
_chemical_formula_moiety 'C30 H22 N2 O2 S'
_chemical_formula_sum 'C30 H22 N2 O2 S'
_chemical_formula_weight 474.55
_space_group_crystal_system triclinic
_space_group_IT_number 2
_space_group_name_Hall '-P 1'
_space_group_name_H-M_alt 'P -1'
_atom_sites_solution_hydrogens geom
_atom_sites_solution_primary dual
_audit_creation_date 2022-04-06
_audit_creation_method
;
Olex2 1.5
(compiled 2021.11.18 svn.ra9532c28 for OlexSys, GUI svn.r6429)
;
_audit_update_record
;
2022-12-07 deposited with the CCDC.	2023-04-25 downloaded from the CCDC.
;
_cell_angle_alpha 108.421(10)
_cell_angle_beta 104.160(9)
_cell_angle_gamma 99.584(12)
_cell_formula_units_Z 2
_cell_length_a 9.9070(13)
_cell_length_b 11.5183(16)
_cell_length_c 11.8511(10)
_cell_measurement_reflns_used 9950
_cell_measurement_temperature 100.00
_cell_measurement_theta_max 54.905
_cell_measurement_theta_min 3.607
_cell_volume 1199.6(3)
_computing_cell_refinement 'SAINT V8.38A (Bruker, 2018)'
_computing_data_reduction 'SAINT V8.38A (Bruker, 2018)'
_computing_molecular_graphics 'Olex2 1.5 (Dolomanov et al., 2009)'
_computing_publication_material 'Olex2 1.5 (Dolomanov et al., 2009)'
_computing_structure_refinement 'SHELXL 2018/3 (Sheldrick, 2015)'
_computing_structure_solution 'SHELXT 2014/5 (Sheldrick, 2014)'
_diffrn_ambient_temperature 100.00
_diffrn_measured_fraction_theta_full 1.000
_diffrn_measured_fraction_theta_max 0.996
_diffrn_measurement_device_type CCD
_diffrn_radiation_type GaK\a
_diffrn_radiation_wavelength 1.34138
_diffrn_reflns_av_R_equivalents 0.0512
_diffrn_reflns_av_unetI/netI 0.0348
_diffrn_reflns_Laue_measured_fraction_full 1.000
_diffrn_reflns_Laue_measured_fraction_max 0.996
_diffrn_reflns_limit_h_max 12
_diffrn_reflns_limit_h_min -11
_diffrn_reflns_limit_k_max 14
_diffrn_reflns_limit_k_min -14
_diffrn_reflns_limit_l_max 14
_diffrn_reflns_limit_l_min -14
_diffrn_reflns_number 21499
_diffrn_reflns_point_group_measured_fraction_full 1.000
_diffrn_reflns_point_group_measured_fraction_max 0.996
_diffrn_reflns_theta_full 53.594
_diffrn_reflns_theta_max 54.993
_diffrn_reflns_theta_min 3.607
_diffrn_source_current 2.86
_diffrn_source_power 0.1997996
_diffrn_source_voltage 69.86
_exptl_absorpt_coefficient_mu 0.938
_exptl_absorpt_correction_T_max 0.7508
_exptl_absorpt_correction_T_min 0.6264
_exptl_absorpt_correction_type multi-scan
_exptl_absorpt_process_details
;
SADABS-2016/2 (Bruker,2016/2) was used for absorption correction.
wR2(int) was 0.1526 before and 0.0595 after correction.
The Ratio of minimum to maximum transmission is 0.8343.
The \l/2 correction factor is Not present.
;
_exptl_crystal_colour colourless
_exptl_crystal_colour_primary colourless
_exptl_crystal_density_diffrn 1.314
_exptl_crystal_description block
_exptl_crystal_F_000 496
_refine_diff_density_max 0.397
_refine_diff_density_min -0.353
_refine_diff_density_rms 0.042
_refine_ls_extinction_method none
_refine_ls_goodness_of_fit_ref 1.053
_refine_ls_hydrogen_treatment constr
_refine_ls_matrix_type full
_refine_ls_number_parameters 317
_refine_ls_number_reflns 4545
_refine_ls_number_restraints 0
_refine_ls_restrained_S_all 1.053
_refine_ls_R_factor_all 0.0412
_refine_ls_R_factor_gt 0.0355
_refine_ls_shift/su_max 0.001
_refine_ls_shift/su_mean 0.000
_refine_ls_structure_factor_coef Fsqd
_refine_ls_weighting_details 'w=1/[\s^2^(Fo^2^)+(0.0462P)^2^+0.4493P] where P=(Fo^2^+2Fc^2^)/3'
_refine_ls_weighting_scheme calc
_refine_ls_wR_factor_gt 0.0950
_refine_ls_wR_factor_ref 0.0983
_reflns_Friedel_coverage 0.000
_reflns_number_gt 4012
_reflns_number_total 4545
_reflns_threshold_expression 'I > 2\s(I)'
_cod_data_source_file d3gc00664f2.cif
_cod_data_source_block 20220405al_0m
_cod_depositor_comments 'Adding full bibliography for 7246679--7246682.cif.'
_cod_database_code 7246681
_shelx_shelxl_version_number 2018/3
_shelx_space_group_comment
;
The symmetry employed for this shelxl refinement is uniquely defined
by the following loop, which should always be used as a source of
symmetry information in preference to the above space-group names.
They are only intended as comments.
;
_olex2_refinement_description
;
1. Fixed Uiso
 At 1.2 times of:
  All C(H) groups
 At 1.5 times of:
  All C(H,H,H) groups
2.a Aromatic/amide H refined with riding coordinates:
 C2(H2), C3(H3), C5(H5), C6(H6), C7(H7), C9(H9), C11(H11), C13(H13), C17(H17),
 C19(H19), C21(H21), C22(H22), C23(H23), C24(H24), C26(H26), C27(H27), C28(H28),
  C29(H29), C30(H30)
2.b Idealised Me refined as rotating group:
 C25(H25A,H25B,H25C)
;
_olex2_submission_special_instructions 'No special instructions were received'

loop_
_space_group_symop_operation_xyz
'x, y, z'
'-x, -y, -z'

loop_
_atom_site_label
_atom_site_type_symbol
_atom_site_fract_x
_atom_site_fract_y
_atom_site_fract_z
_atom_site_U_iso_or_equiv
_atom_site_adp_type
_atom_site_occupancy
_atom_site_site_symmetry_order
_atom_site_calc_flag
_atom_site_refinement_flags_posn
_atom_site_refinement_flags_adp
_atom_site_refinement_flags_occupancy
_atom_site_disorder_assembly
_atom_site_disorder_group
S1 S 0.27915(4) 0.33270(3) 0.43886(3) 0.02558(11) Uani 1 1 d . . . . .
O1 O 0.20552(11) 0.22680(10) 0.23828(10) 0.0297(2) Uani 1 1 d . . . . .
O2 O 0.01183(11) 0.61657(11) 0.39497(11) 0.0329(3) Uani 1 1 d . . . . .
N1 N 0.32644(12) 0.44240(12) 0.59157(11) 0.0244(3) Uani 1 1 d . . . . .
N2 N 0.14045(12) 0.41219(12) 0.26309(12) 0.0252(3) Uani 1 1 d . . . . .
C1 C 0.28269(14) 0.54828(14) 0.60153(14) 0.0229(3) Uani 1 1 d . . . . .
C2 C 0.61126(16) 0.37957(16) 0.81303(17) 0.0349(4) Uani 1 1 d . . . . .
H2 H 0.708887 0.376351 0.826440 0.042 Uiso 1 1 calc R U . . .
C3 C 0.21153(19) 1.00301(16) 0.60765(16) 0.0361(4) Uani 1 1 d . . . . .
H3 H 0.158805 1.065120 0.620664 0.043 Uiso 1 1 calc R U . . .
C4 C 0.31895(15) 0.65093(14) 0.72561(14) 0.0231(3) Uani 1 1 d . . . . .
C5 C -0.00002(17) 0.30431(18) -0.13210(16) 0.0346(4) Uani 1 1 d . . . . .
H5 H -0.028107 0.361905 -0.169618 0.041 Uiso 1 1 calc R U . . .
C6 C 0.36716(15) 0.82350(14) 0.56983(13) 0.0246(3) Uani 1 1 d . . . . .
H6 H 0.420044 0.761574 0.556073 0.029 Uiso 1 1 calc R U . . .
C7 C 0.54078(18) 0.35846(15) 0.89490(16) 0.0346(4) Uani 1 1 d . . . . .
H7 H 0.591016 0.343319 0.965881 0.042 Uiso 1 1 calc R U . . .
C8 C 0.39744(15) 0.41012(13) 0.69383(14) 0.0236(3) Uani 1 1 d . . . . .
C9 C 0.39726(17) 0.35933(15) 0.87378(15) 0.0318(4) Uani 1 1 d . . . . .
H9 H 0.348638 0.342014 0.928883 0.038 Uiso 1 1 calc R U . . .
C10 C 0.15123(14) 0.29953(14) 0.19110(14) 0.0257(3) Uani 1 1 d . . . . .
C11 C 0.38857(18) 0.85123(15) 0.95404(15) 0.0335(4) Uani 1 1 d . . . . .
H11 H 0.412218 0.919737 1.031977 0.040 Uiso 1 1 calc R U . . .
C12 C 0.19507(15) 0.43643(14) 0.38448(14) 0.0241(3) Uani 1 1 d . . . . .
C13 C 0.24569(18) 0.79135(16) 0.88336(16) 0.0351(4) Uani 1 1 d . . . . .
H13 H 0.171297 0.818710 0.913254 0.042 Uiso 1 1 calc R U . . .
C14 C 0.21697(16) 0.78465(14) 0.53061(14) 0.0254(3) Uani 1 1 d . . . . .
C15 C 0.09662(15) 0.26031(15) 0.05252(14) 0.0266(3) Uani 1 1 d . . . . .
C16 C 0.20638(14) 0.54809(14) 0.48555(14) 0.0236(3) Uani 1 1 d . . . . .
C17 C 0.05248(16) 0.34384(16) -0.00244(15) 0.0308(3) Uani 1 1 d . . . . .
H17 H 0.058276 0.427909 0.048797 0.037 Uiso 1 1 calc R U . . .
C18 C 0.13571(15) 0.64782(14) 0.46537(14) 0.0250(3) Uani 1 1 d . . . . .
C19 C 0.36110(18) 1.04060(16) 0.64681(16) 0.0347(4) Uani 1 1 d . . . . .
H19 H 0.409531 1.128456 0.686456 0.042 Uiso 1 1 calc R U . . .
C20 C 0.44164(17) 0.95228(15) 0.62922(14) 0.0292(3) Uani 1 1 d . . . . .
C21 C 0.08738(17) 0.13705(16) -0.02322(15) 0.0326(4) Uani 1 1 d . . . . .
H21 H 0.119229 0.080254 0.013813 0.039 Uiso 1 1 calc R U . . .
C22 C 0.46315(15) 0.71080(14) 0.79753(14) 0.0268(3) Uani 1 1 d . . . . .
H22 H 0.537885 0.682790 0.768722 0.032 Uiso 1 1 calc R U . . .
C23 C 0.20999(16) 0.69156(15) 0.76907(15) 0.0301(3) Uani 1 1 d . . . . .
H23 H 0.111577 0.651159 0.720713 0.036 Uiso 1 1 calc R U . . .
C24 C 0.32404(16) 0.38525(14) 0.77288(14) 0.0269(3) Uani 1 1 d . . . . .
H24 H 0.225571 0.385973 0.758159 0.032 Uiso 1 1 calc R U . . .
C25 C 0.60452(17) 0.99293(16) 0.67366(16) 0.0359(4) Uani 1 1 d . . . . .
H25A H 0.641833 0.948569 0.727618 0.054 Uiso 1 1 calc R U . . .
H25B H 0.638015 1.084723 0.721148 0.054 Uiso 1 1 calc R U . . .
H25C H 0.639475 0.971908 0.601088 0.054 Uiso 1 1 calc R U . . .
C26 C 0.53988(16) 0.40531(15) 0.71180(15) 0.0295(3) Uani 1 1 d . . . . .
H26 H 0.587727 0.419570 0.655119 0.035 Uiso 1 1 calc R U . . .
C27 C -0.01144(17) 0.18103(18) -0.20672(16) 0.0375(4) Uani 1 1 d . . . . .
H27 H -0.049026 0.153760 -0.295390 0.045 Uiso 1 1 calc R U . . .
C28 C 0.13839(17) 0.87537(16) 0.54962(15) 0.0306(3) Uani 1 1 d . . . . .
H28 H 0.035886 0.849765 0.523023 0.037 Uiso 1 1 calc R U . . .
C29 C 0.03174(19) 0.09714(17) -0.15265(16) 0.0397(4) Uani 1 1 d . . . . .
H29 H 0.023235 0.012448 -0.204167 0.048 Uiso 1 1 calc R U . . .
C30 C 0.49738(17) 0.81097(15) 0.91080(15) 0.0314(4) Uani 1 1 d . . . . .
H30 H 0.595632 0.852275 0.959078 0.038 Uiso 1 1 calc R U . . .

loop_
_atom_site_aniso_label
_atom_site_aniso_U_11
_atom_site_aniso_U_22
_atom_site_aniso_U_33
_atom_site_aniso_U_23
_atom_site_aniso_U_13
_atom_site_aniso_U_12
S1 0.02500(19) 0.0256(2) 0.0249(2) 0.00691(15) 0.00903(14) 0.00678(14)
O1 0.0294(5) 0.0304(6) 0.0283(6) 0.0085(5) 0.0102(4) 0.0084(4)
O2 0.0216(5) 0.0363(6) 0.0351(6) 0.0098(5) 0.0040(5) 0.0075(4)
N1 0.0234(6) 0.0252(6) 0.0246(6) 0.0076(5) 0.0099(5) 0.0058(5)
N2 0.0183(6) 0.0279(7) 0.0258(7) 0.0065(5) 0.0071(5) 0.0033(5)
C1 0.0160(6) 0.0241(7) 0.0288(8) 0.0092(6) 0.0101(6) 0.0027(5)
C2 0.0214(7) 0.0322(9) 0.0446(10) 0.0127(7) 0.0035(7) 0.0037(6)
C3 0.0449(10) 0.0321(9) 0.0362(9) 0.0106(7) 0.0173(8) 0.0205(7)
C4 0.0221(7) 0.0226(7) 0.0247(7) 0.0090(6) 0.0085(6) 0.0039(5)
C5 0.0262(8) 0.0491(10) 0.0317(9) 0.0166(8) 0.0110(6) 0.0130(7)
C6 0.0260(7) 0.0258(8) 0.0236(7) 0.0094(6) 0.0098(6) 0.0079(6)
C7 0.0360(9) 0.0287(8) 0.0301(8) 0.0092(7) -0.0006(7) 0.0054(7)
C8 0.0225(7) 0.0209(7) 0.0243(7) 0.0059(6) 0.0064(6) 0.0044(5)
C9 0.0372(9) 0.0302(8) 0.0283(8) 0.0099(7) 0.0131(7) 0.0075(7)
C10 0.0176(7) 0.0287(8) 0.0302(8) 0.0101(6) 0.0098(6) 0.0031(6)
C11 0.0427(9) 0.0242(8) 0.0293(8) 0.0054(7) 0.0142(7) 0.0025(7)
C12 0.0202(7) 0.0256(7) 0.0299(8) 0.0112(6) 0.0132(6) 0.0053(6)
C13 0.0341(8) 0.0304(8) 0.0410(10) 0.0067(7) 0.0220(7) 0.0068(7)
C14 0.0283(7) 0.0271(8) 0.0225(7) 0.0093(6) 0.0098(6) 0.0093(6)
C15 0.0179(7) 0.0319(8) 0.0277(8) 0.0079(6) 0.0102(6) 0.0027(6)
C16 0.0176(6) 0.0245(7) 0.0262(7) 0.0069(6) 0.0084(6) 0.0019(5)
C17 0.0252(7) 0.0355(9) 0.0307(8) 0.0093(7) 0.0109(6) 0.0087(6)
C18 0.0208(7) 0.0307(8) 0.0238(7) 0.0084(6) 0.0094(6) 0.0074(6)
C19 0.0434(9) 0.0247(8) 0.0324(9) 0.0064(7) 0.0127(7) 0.0071(7)
C20 0.0328(8) 0.0277(8) 0.0256(8) 0.0089(6) 0.0100(6) 0.0053(6)
C21 0.0323(8) 0.0323(9) 0.0319(9) 0.0095(7) 0.0134(7) 0.0052(7)
C22 0.0217(7) 0.0267(8) 0.0312(8) 0.0107(6) 0.0084(6) 0.0047(6)
C23 0.0221(7) 0.0301(8) 0.0358(9) 0.0081(7) 0.0127(6) 0.0044(6)
C24 0.0251(7) 0.0259(8) 0.0295(8) 0.0080(6) 0.0112(6) 0.0070(6)
C25 0.0321(8) 0.0309(9) 0.0381(9) 0.0101(7) 0.0088(7) 0.0006(7)
C26 0.0225(7) 0.0279(8) 0.0361(9) 0.0097(7) 0.0114(6) 0.0027(6)
C27 0.0314(8) 0.0498(11) 0.0257(8) 0.0087(8) 0.0099(7) 0.0060(7)
C28 0.0299(8) 0.0339(9) 0.0299(8) 0.0105(7) 0.0113(6) 0.0133(7)
C29 0.0442(10) 0.0355(9) 0.0305(9) 0.0023(7) 0.0143(7) 0.0039(7)
C30 0.0273(8) 0.0286(8) 0.0312(8) 0.0095(7) 0.0036(6) 0.0004(6)

loop_
_atom_type_symbol
_atom_type_description
_atom_type_scat_dispersion_real
_atom_type_scat_dispersion_imag
_atom_type_scat_source
C C 0.0137 0.0067 'International Tables Vol C Tables 4.2.6.8 and 6.1.1.4'
H H 0.0000 0.0000 'International Tables Vol C Tables 4.2.6.8 and 6.1.1.4'
N N 0.0241 0.0134 'International Tables Vol C Tables 4.2.6.8 and 6.1.1.4'
O O 0.0389 0.0241 'International Tables Vol C Tables 4.2.6.8 and 6.1.1.4'
S S 0.2925 0.4295 'International Tables Vol C Tables 4.2.6.8 and 6.1.1.4'

loop_
_geom_angle_atom_site_label_1
_geom_angle_atom_site_label_2
_geom_angle_atom_site_label_3
_geom_angle
_geom_angle_site_symmetry_1
_geom_angle_site_symmetry_3
_geom_angle_publ_flag
N1 S1 C12 89.03(7) . . ?
C1 N1 S1 114.84(10) . . ?
C1 N1 C8 125.97(13) . . ?
C8 N1 S1 119.04(10) . . ?
C12 N2 C10 112.38(13) . . ?
N1 C1 C4 120.48(13) . . ?
N1 C1 C16 112.67(13) . . ?
C16 C1 C4 126.83(13) . . ?
C7 C2 H2 120.0 . . ?
C26 C2 H2 120.0 . . ?
C26 C2 C7 120.07(15) . . ?
C19 C3 H3 119.8 . . ?
C19 C3 C28 120.43(15) . . ?
C28 C3 H3 119.8 . . ?
C22 C4 C1 119.96(13) . . ?
C23 C4 C1 120.34(13) . . ?
C23 C4 C22 119.65(14) . . ?
C17 C5 H5 120.0 . . ?
C27 C5 H5 120.0 . . ?
C27 C5 C17 120.01(17) . . ?
C14 C6 H6 119.4 . . ?
C14 C6 C20 121.15(14) . . ?
C20 C6 H6 119.4 . . ?
C2 C7 H7 119.9 . . ?
C2 C7 C9 120.22(15) . . ?
C9 C7 H7 119.9 . . ?
C24 C8 N1 119.97(13) . . ?
C24 C8 C26 121.31(14) . . ?
C26 C8 N1 118.72(13) . . ?
C7 C9 H9 119.8 . . ?
C7 C9 C24 120.48(15) . . ?
C24 C9 H9 119.8 . . ?
O1 C10 N2 121.84(14) . . ?
O1 C10 C15 119.64(14) . . ?
N2 C10 C15 118.51(14) . . ?
C13 C11 H11 120.1 . . ?
C13 C11 C30 119.79(15) . . ?
C30 C11 H11 120.1 . . ?
N2 C12 S1 121.61(11) . . ?
N2 C12 C16 127.07(14) . . ?
C16 C12 S1 111.11(11) . . ?
C11 C13 H13 119.7 . . ?
C11 C13 C23 120.56(15) . . ?
C23 C13 H13 119.7 . . ?
C6 C14 C18 121.86(13) . . ?
C6 C14 C28 119.72(14) . . ?
C28 C14 C18 118.40(13) . . ?
C17 C15 C10 121.14(14) . . ?
C17 C15 C21 119.67(15) . . ?
C21 C15 C10 119.18(15) . . ?
C1 C16 C12 112.34(13) . . ?
C1 C16 C18 125.81(13) . . ?
C12 C16 C18 121.78(13) . . ?
C5 C17 C15 120.01(16) . . ?
C5 C17 H17 120.0 . . ?
C15 C17 H17 120.0 . . ?
O2 C18 C14 120.62(14) . . ?
O2 C18 C16 119.53(13) . . ?
C16 C18 C14 119.85(12) . . ?
C3 C19 H19 119.3 . . ?
C3 C19 C20 121.31(15) . . ?
C20 C19 H19 119.3 . . ?
C6 C20 C25 120.60(14) . . ?
C19 C20 C6 118.02(14) . . ?
C19 C20 C25 121.37(15) . . ?
C15 C21 H21 120.0 . . ?
C29 C21 C15 120.08(17) . . ?
C29 C21 H21 120.0 . . ?
C4 C22 H22 120.0 . . ?
C30 C22 C4 120.06(14) . . ?
C30 C22 H22 120.0 . . ?
C4 C23 H23 120.1 . . ?
C13 C23 C4 119.74(14) . . ?
C13 C23 H23 120.1 . . ?
C8 C24 H24 120.7 . . ?
C9 C24 C8 118.62(14) . . ?
C9 C24 H24 120.7 . . ?
C20 C25 H25A 109.5 . . ?
C20 C25 H25B 109.5 . . ?
C20 C25 H25C 109.5 . . ?
H25A C25 H25B 109.5 . . ?
H25A C25 H25C 109.5 . . ?
H25B C25 H25C 109.5 . . ?
C2 C26 C8 119.24(14) . . ?
C2 C26 H26 120.4 . . ?
C8 C26 H26 120.4 . . ?
C5 C27 H27 119.9 . . ?
C5 C27 C29 120.29(16) . . ?
C29 C27 H27 119.9 . . ?
C3 C28 C14 119.37(15) . . ?
C3 C28 H28 120.3 . . ?
C14 C28 H28 120.3 . . ?
C21 C29 H29 120.0 . . ?
C27 C29 C21 119.91(17) . . ?
C27 C29 H29 120.0 . . ?
C11 C30 H30 119.9 . . ?
C22 C30 C11 120.19(14) . . ?
C22 C30 H30 119.9 . . ?

loop_
_geom_bond_atom_site_label_1
_geom_bond_atom_site_label_2
_geom_bond_distance
_geom_bond_site_symmetry_2
_geom_bond_publ_flag
S1 N1 1.7418(13) . ?
S1 C12 1.7584(15) . ?
O1 C10 1.2661(19) . ?
O2 C18 1.2223(18) . ?
N1 C1 1.3412(19) . ?
N1 C8 1.4341(19) . ?
N2 C10 1.347(2) . ?
N2 C12 1.325(2) . ?
C1 C4 1.480(2) . ?
C1 C16 1.396(2) . ?
C2 H2 0.9500 . ?
C2 C7 1.383(3) . ?
C2 C26 1.381(2) . ?
C3 H3 0.9500 . ?
C3 C19 1.386(2) . ?
C3 C28 1.386(2) . ?
C4 C22 1.396(2) . ?
C4 C23 1.392(2) . ?
C5 H5 0.9500 . ?
C5 C17 1.388(2) . ?
C5 C27 1.384(3) . ?
C6 H6 0.9500 . ?
C6 C14 1.392(2) . ?
C6 C20 1.401(2) . ?
C7 H7 0.9500 . ?
C7 C9 1.384(2) . ?
C8 C24 1.386(2) . ?
C8 C26 1.388(2) . ?
C9 H9 0.9500 . ?
C9 C24 1.385(2) . ?
C10 C15 1.486(2) . ?
C11 H11 0.9500 . ?
C11 C13 1.382(2) . ?
C11 C30 1.388(2) . ?
C12 C16 1.419(2) . ?
C13 H13 0.9500 . ?
C13 C23 1.388(2) . ?
C14 C18 1.494(2) . ?
C14 C28 1.399(2) . ?
C15 C17 1.392(2) . ?
C15 C21 1.393(2) . ?
C16 C18 1.492(2) . ?
C17 H17 0.9500 . ?
C19 H19 0.9500 . ?
C19 C20 1.390(2) . ?
C20 C25 1.509(2) . ?
C21 H21 0.9500 . ?
C21 C29 1.387(2) . ?
C22 H22 0.9500 . ?
C22 C30 1.384(2) . ?
C23 H23 0.9500 . ?
C24 H24 0.9500 . ?
C25 H25A 0.9800 . ?
C25 H25B 0.9800 . ?
C25 H25C 0.9800 . ?
C26 H26 0.9500 . ?
C27 H27 0.9500 . ?
C27 C29 1.386(3) . ?
C28 H28 0.9500 . ?
C29 H29 0.9500 . ?
C30 H30 0.9500 . ?

loop_
_geom_torsion_atom_site_label_1
_geom_torsion_atom_site_label_2
_geom_torsion_atom_site_label_3
_geom_torsion_atom_site_label_4
_geom_torsion
_geom_torsion_site_symmetry_1
_geom_torsion_site_symmetry_2
_geom_torsion_site_symmetry_3
_geom_torsion_site_symmetry_4
_geom_torsion_publ_flag
S1 N1 C1 C4 -178.37(9) . . . . ?
S1 N1 C1 C16 0.36(15) . . . . ?
S1 N1 C8 C24 -108.72(14) . . . . ?
S1 N1 C8 C26 71.69(16) . . . . ?
S1 C12 C16 C1 0.91(15) . . . . ?
S1 C12 C16 C18 -176.03(10) . . . . ?
O1 C10 C15 C17 -172.15(13) . . . . ?
O1 C10 C15 C21 9.0(2) . . . . ?
N1 S1 C12 N2 174.52(12) . . . . ?
N1 S1 C12 C16 -0.59(10) . . . . ?
N1 C1 C4 C22 60.08(19) . . . . ?
N1 C1 C4 C23 -122.39(16) . . . . ?
N1 C1 C16 C12 -0.82(16) . . . . ?
N1 C1 C16 C18 175.97(12) . . . . ?
N1 C8 C24 C9 -177.45(14) . . . . ?
N1 C8 C26 C2 177.31(14) . . . . ?
N2 C10 C15 C17 8.2(2) . . . . ?
N2 C10 C15 C21 -170.68(13) . . . . ?
N2 C12 C16 C1 -173.87(13) . . . . ?
N2 C12 C16 C18 9.2(2) . . . . ?
C1 N1 C8 C24 66.54(19) . . . . ?
C1 N1 C8 C26 -113.05(16) . . . . ?
C1 C4 C22 C30 176.83(14) . . . . ?
C1 C4 C23 C13 -177.42(15) . . . . ?
C1 C16 C18 O2 -132.49(15) . . . . ?
C1 C16 C18 C14 47.9(2) . . . . ?
C2 C7 C9 C24 -2.1(2) . . . . ?
C3 C19 C20 C6 0.4(2) . . . . ?
C3 C19 C20 C25 -179.00(15) . . . . ?
C4 C1 C16 C12 177.82(12) . . . . ?
C4 C1 C16 C18 -5.4(2) . . . . ?
C4 C22 C30 C11 0.8(2) . . . . ?
C5 C27 C29 C21 -0.4(2) . . . . ?
C6 C14 C18 O2 -154.50(14) . . . . ?
C6 C14 C18 C16 25.2(2) . . . . ?
C6 C14 C28 C3 -0.1(2) . . . . ?
C7 C2 C26 C8 0.2(2) . . . . ?
C7 C9 C24 C8 0.0(2) . . . . ?
C8 N1 C1 C4 6.2(2) . . . . ?
C8 N1 C1 C16 -175.07(12) . . . . ?
C10 N2 C12 S1 3.08(16) . . . . ?
C10 N2 C12 C16 177.36(13) . . . . ?
C10 C15 C17 C5 -179.09(13) . . . . ?
C10 C15 C21 C29 177.63(13) . . . . ?
C11 C13 C23 C4 0.4(3) . . . . ?
C12 S1 N1 C1 0.14(10) . . . . ?
C12 S1 N1 C8 175.91(11) . . . . ?
C12 N2 C10 O1 1.40(18) . . . . ?
C12 N2 C10 C15 -178.98(11) . . . . ?
C12 C16 C18 O2 44.0(2) . . . . ?
C12 C16 C18 C14 -135.64(14) . . . . ?
C13 C11 C30 C22 -0.3(2) . . . . ?
C14 C6 C20 C19 -0.7(2) . . . . ?
C14 C6 C20 C25 178.72(14) . . . . ?
C15 C21 C29 C27 1.6(2) . . . . ?
C16 C1 C4 C22 -118.46(16) . . . . ?
C16 C1 C4 C23 59.1(2) . . . . ?
C17 C5 C27 C29 -1.1(2) . . . . ?
C17 C15 C21 C29 -1.3(2) . . . . ?
C18 C14 C28 C3 -178.69(14) . . . . ?
C19 C3 C28 C14 -0.2(2) . . . . ?
C20 C6 C14 C18 179.04(14) . . . . ?
C20 C6 C14 C28 0.5(2) . . . . ?
C21 C15 C17 C5 -0.2(2) . . . . ?
C22 C4 C23 C13 0.1(2) . . . . ?
C23 C4 C22 C30 -0.7(2) . . . . ?
C24 C8 C26 C2 -2.3(2) . . . . ?
C26 C2 C7 C9 1.9(2) . . . . ?
C26 C8 C24 C9 2.1(2) . . . . ?
C27 C5 C17 C15 1.4(2) . . . . ?
C28 C3 C19 C20 0.0(3) . . . . ?
C28 C14 C18 O2 24.0(2) . . . . ?
C28 C14 C18 C16 -156.32(14) . . . . ?
C30 C11 C13 C23 -0.3(3) . . . . ?
